data_1543771
loop_
_publ_author_name
'Tian, Xiaohe'
'Zhang, Qiong'
'Zhang, Mingzhu'
'Uvdal, Kajsa'
'Wang, Qin'
'Chen, Junyang'
'Du, Wei'
'Huang, Bei'
'Wu, Jieying'
'Tian, Yupeng'

_publ_section_title
;
 Probe for simultaneous membrane and nucleus labeling in living cells and
 in vivo bioimaging using a two-photon absorption water-soluble Zn(ii)
 terpyridine complex with a reduced \p-conjugation system.
;
_journal_issue 1
_journal_name_full 'Chemical science'
_journal_page_first 142
_journal_page_last 149
_journal_paper_doi 10.1039/c6sc02342h
_journal_volume 8
_journal_year 2017
_chemical_formula_sum 'C85 H75.5 F12 N10.5 O4 P2 Zn'
_chemical_formula_weight 1663.37
_chemical_name_systematic
; 
 ? 
;
_space_group_IT_number 2
_symmetry_cell_setting triclinic
_symmetry_space_group_name_Hall '-P 1'
_symmetry_space_group_name_H-M 'P -1'
_atom_sites_solution_hydrogens geom
_atom_sites_solution_primary direct
_atom_sites_solution_secondary difmap
_audit_creation_method SHELXL-97
_audit_update_record
;
2013-05-17 deposited with the CCDC.
2016-08-02 downloaded from the CCDC.
;
_cell_angle_alpha 103.178(5)
_cell_angle_beta 90.598(5)
_cell_angle_gamma 91.070(5)
_cell_formula_units_Z 2
_cell_length_a 13.732(5)
_cell_length_b 15.892(5)
_cell_length_c 19.260(5)
_cell_measurement_reflns_used 3098
_cell_measurement_temperature 298(2)
_cell_measurement_theta_max 19.91
_cell_measurement_theta_min 2.27
_cell_volume 4091(2)
_computing_structure_refinement 'SHELXL-97 (Sheldrick, 1997)'
_computing_structure_solution 'SHELXS-97 (Sheldrick, 1990)'
_diffrn_ambient_temperature 298(2)
_diffrn_measured_fraction_theta_full 0.971
_diffrn_measured_fraction_theta_max 0.971
_diffrn_measurement_device_type 'CCD area detector'
_diffrn_measurement_method 'phi and omega scans'
_diffrn_radiation_monochromator graphite
_diffrn_radiation_source 'fine-focus sealed tube'
_diffrn_radiation_type MoK\a
_diffrn_radiation_wavelength 0.71069
_diffrn_reflns_av_R_equivalents 0.0592
_diffrn_reflns_av_sigmaI/netI 0.1110
_diffrn_reflns_limit_h_max 16
_diffrn_reflns_limit_h_min -16
_diffrn_reflns_limit_k_max 19
_diffrn_reflns_limit_k_min -18
_diffrn_reflns_limit_l_max 23
_diffrn_reflns_limit_l_min -23
_diffrn_reflns_number 29661
_diffrn_reflns_theta_full 25.50
_diffrn_reflns_theta_max 25.50
_diffrn_reflns_theta_min 1.32
_exptl_absorpt_coefficient_mu 0.423
_exptl_absorpt_correction_T_max 0.9277
_exptl_absorpt_correction_T_min 0.8835
_exptl_absorpt_correction_type none
_exptl_crystal_colour yellow
_exptl_crystal_density_diffrn 1.350
_exptl_crystal_density_method 'not measured'
_exptl_crystal_description block
_exptl_crystal_F_000 1718
_exptl_crystal_size_max 0.30
_exptl_crystal_size_mid 0.20
_exptl_crystal_size_min 0.18
_refine_diff_density_max 1.162
_refine_diff_density_min -0.643
_refine_diff_density_rms 0.099
_refine_ls_extinction_method none
_refine_ls_goodness_of_fit_ref 1.005
_refine_ls_hydrogen_treatment constr
_refine_ls_matrix_type full
_refine_ls_number_parameters 1050
_refine_ls_number_reflns 14799
_refine_ls_number_restraints 0
_refine_ls_restrained_S_all 1.005
_refine_ls_R_factor_all 0.1523
_refine_ls_R_factor_gt 0.0847
_refine_ls_shift/su_max 0.020
_refine_ls_shift/su_mean 0.001
_refine_ls_structure_factor_coef Fsqd
_refine_ls_weighting_details 'calc w=1/[\s^2^(Fo^2^)+(0.1422P)^2^+0.0000P] where P=(Fo^2^+2Fc^2^)/3'
_refine_ls_weighting_scheme calc
_refine_ls_wR_factor_gt 0.2259
_refine_ls_wR_factor_ref 0.2587
_reflns_number_gt 7840
_reflns_number_total 14799
_reflns_threshold_expression >2sigma(I)
_cod_data_source_file c6sc02342h2.cif
_cod_data_source_block 2
_cod_depositor_comments
;
The following automatic conversions were performed:

'_symmetry_cell_setting' value 'Triclinic' changed to 'triclinic'
according to
/usr/data/users/saulius/crontab/automatic-downloads/rss-feeds/RSC/lib/dictionaries/cif_core.dic
dictionary named 'cif_core.dic' version 2.4.2 from 2011-04-26.

Automatic conversion script
Id: cif_fix_values 4268 2015-11-12 08:31:59Z antanas 

 Adding full bibliography for 1543770--1543772.cif.

 Adding full bibliography for 1543770--1543772.cif.
;
_cod_original_sg_symbol_H-M 'P-1   '
_cod_original_formula_sum 'C85 H75.50 F12 N10.50 O4 P2 Zn'
_cod_database_code 1543771

loop_
_symmetry_equiv_pos_as_xyz
'x, y, z'
'-x, -y, -z'

loop_
_atom_site_label
_atom_site_type_symbol
_atom_site_fract_x
_atom_site_fract_y
_atom_site_fract_z
_atom_site_U_iso_or_equiv
_atom_site_adp_type
_atom_site_occupancy
_atom_site_symmetry_multiplicity
_atom_site_calc_flag
_atom_site_refinement_flags
Zn1 Zn 0.73612(4) 0.52892(4) 0.25257(3) 0.0381(2) Uani 1 1 d .
P2 P 0.15689(12) 0.67434(12) 0.39366(8) 0.0571(5) Uani 1 1 d .
P1 P 0.74581(12) 0.64245(11) 0.99284(9) 0.0575(5) Uani 1 1 d .
F4 F 0.6623(3) 0.6811(3) 0.9516(2) 0.0762(11) Uani 1 1 d .
N5 N 0.5785(3) 0.5377(3) 0.2510(2) 0.0405(11) Uani 1 1 d .
F2 F 0.8291(3) 0.6031(3) 1.0335(2) 0.0787(11) Uani 1 1 d .
F6 F 0.8276(3) 0.6846(3) 0.9528(2) 0.0795(12) Uani 1 1 d .
N4 N 0.7639(3) 0.6665(3) 0.2673(2) 0.0390(10) Uani 1 1 d .
F12 F 0.0566(3) 0.6948(3) 0.3626(2) 0.0832(12) Uani 1 1 d .
C46 C 0.7387(4) 0.3964(3) 0.0323(3) 0.0402(13) Uani 1 1 d .
H46 H 0.7871 0.3748 0.0001 0.048 Uiso 1 1 calc R
F1 F 0.6655(3) 0.5998(3) 1.0348(2) 0.0848(12) Uani 1 1 d .
F7 F 0.1036(3) 0.6145(2) 0.4373(2) 0.0763(11) Uani 1 1 d .
F5 F 0.7445(3) 0.7266(2) 1.05546(19) 0.0839(12) Uani 1 1 d .
N1 N 1.2405(4) 0.8644(3) 1.0851(2) 0.0548(13) Uani 1 1 d .
N2 N 0.7223(3) 0.4136(3) 0.2970(2) 0.0453(11) Uani 1 1 d .
N7 N 0.8738(3) 0.5032(3) 0.1968(2) 0.0405(11) Uani 1 1 d .
F3 F 0.7458(3) 0.5562(2) 0.9311(2) 0.0835(13) Uani 1 1 d .
N6 N 0.6957(3) 0.4734(3) 0.1483(2) 0.0362(10) Uani 1 1 d .
N3 N 0.7871(3) 0.5689(3) 0.3571(2) 0.0388(10) Uani 1 1 d .
C47 C 0.6408(4) 0.3820(3) 0.0126(3) 0.0408(13) Uani 1 1 d .
F10 F 0.2103(3) 0.7342(3) 0.3503(2) 0.0992(15) Uani 1 1 d .
C48 C 0.5716(4) 0.4150(3) 0.0633(3) 0.0405(13) Uani 1 1 d .
H48 H 0.5057 0.4067 0.0517 0.049 Uiso 1 1 calc R
C30 C 0.8041(4) 0.7071(3) 0.3310(3) 0.0415(13) Uani 1 1 d .
C7 C 1.1325(4) 0.7967(4) 1.0008(3) 0.0485(15) Uani 1 1 d .
N8 N 0.4605(4) 0.0491(3) -0.6160(3) 0.0603(14) Uani 1 1 d .
F9 F 0.2596(3) 0.6564(4) 0.4249(2) 0.1033(16) Uani 1 1 d .
C58 C 0.5499(4) 0.2502(4) -0.1998(3) 0.0491(15) Uani 1 1 d .
F11 F 0.1457(3) 0.7543(3) 0.4587(2) 0.0917(13) Uani 1 1 d .
C61 C 0.5144(5) 0.2069(4) -0.2717(3) 0.0526(16) Uani 1 1 d .
H61 H 0.4515 0.1833 -0.2754 0.063 Uiso 1 1 calc R
C45 C 0.7631(4) 0.4429(3) 0.1000(3) 0.0375(12) Uani 1 1 d .
C54 C 0.5339(4) 0.4970(3) 0.1892(3) 0.0402(13) Uani 1 1 d .
F8 F 0.1680(3) 0.5939(3) 0.3282(2) 0.0998(15) Uani 1 1 d .
C55 C 0.6104(4) 0.3352(3) -0.0605(3) 0.0441(14) Uani 1 1 d .
O2 O 0.2221(4) 0.0525(3) -0.7030(2) 0.0787(14) Uani 1 1 d .
C12 C 1.0946(5) 0.7700(4) 0.9304(3) 0.0533(16) Uani 1 1 d .
H12 H 1.0355 0.7396 0.9219 0.064 Uiso 1 1 calc R
C31 C 0.8276(4) 0.7938(4) 0.3464(3) 0.0525(15) Uani 1 1 d .
H31 H 0.8545 0.8207 0.3906 0.063 Uiso 1 1 calc R
C27 C 0.7949(4) 0.5111(3) 0.3978(3) 0.0439(14) Uani 1 1 d .
C22 C 0.9173(5) 0.6420(4) 0.5639(3) 0.0530(16) Uani 1 1 d .
C29 C 0.8194(4) 0.6503(3) 0.3820(3) 0.0386(13) Uani 1 1 d .
C28 C 0.8624(4) 0.6769(4) 0.4495(3) 0.0443(14) Uani 1 1 d .
H28 H 0.8838 0.7339 0.4663 0.053 Uiso 1 1 calc R
C63 C 0.5297(5) 0.1586(4) -0.4043(3) 0.0528(15) Uani 1 1 d .
C64 C 0.5972(5) 0.1447(4) -0.4577(3) 0.0508(15) Uani 1 1 d .
H64 H 0.6621 0.1606 -0.4468 0.061 Uiso 1 1 calc R
C65 C 0.5696(5) 0.1072(4) -0.5282(3) 0.0524(15) Uani 1 1 d .
C26 C 0.8398(4) 0.5327(4) 0.4635(3) 0.0487(15) Uani 1 1 d .
H26 H 0.8483 0.4909 0.4898 0.058 Uiso 1 1 calc R
C57 C 0.6398(4) 0.2934(4) -0.1867(3) 0.0510(15) Uani 1 1 d .
H57 H 0.6805 0.2944 -0.2248 0.061 Uiso 1 1 calc R
C44 C 0.8644(4) 0.4666(3) 0.1264(3) 0.0406(13) Uani 1 1 d .
C50 C 0.4336(4) 0.4889(4) 0.1840(3) 0.0516(15) Uani 1 1 d .
H50 H 0.4035 0.4598 0.1416 0.062 Uiso 1 1 calc R
C49 C 0.5999(4) 0.4600(3) 0.1305(3) 0.0388(13) Uani 1 1 d .
C52 C 0.4235(4) 0.5664(4) 0.3040(3) 0.0557(16) Uani 1 1 d .
H52 H 0.3871 0.5905 0.3437 0.067 Uiso 1 1 calc R
C59 C 0.4925(4) 0.2479(4) -0.1415(3) 0.0505(15) Uani 1 1 d .
H59 H 0.4336 0.2172 -0.1482 0.061 Uiso 1 1 calc R
C41 C 1.0431(4) 0.5226(4) 0.1825(3) 0.0565(16) Uani 1 1 d .
H41 H 1.1034 0.5426 0.2028 0.068 Uiso 1 1 calc R
C56 C 0.6697(4) 0.3345(4) -0.1193(3) 0.0507(15) Uani 1 1 d .
H56 H 0.7304 0.3623 -0.1125 0.061 Uiso 1 1 calc R
C35 C 0.7499(4) 0.4248(4) 0.3657(3) 0.0471(14) Uani 1 1 d .
C3 C 1.0994(4) 0.7856(4) 1.0694(3) 0.0475(15) Uani 1 1 d .
C8 C 1.2213(5) 0.8442(4) 1.0124(3) 0.0521(15) Uani 1 1 d .
C62 C 0.5635(5) 0.1985(4) -0.3312(3) 0.0532(15) Uani 1 1 d .
H62 H 0.6271 0.2204 -0.3265 0.064 Uiso 1 1 calc R
C19 C 0.9994(5) 0.6876(4) 0.7019(3) 0.0576(17) Uani 1 1 d .
C68 C 0.4714(5) 0.0840(4) -0.5427(3) 0.0535(16) Uani 1 1 d .
C21 C 0.8871(5) 0.6021(4) 0.6168(3) 0.0653(18) Uani 1 1 d .
H21 H 0.8390 0.5589 0.6063 0.078 Uiso 1 1 calc R
C4 C 1.1682(5) 0.8288(4) 1.1199(3) 0.0491(15) Uani 1 1 d .
C20 C 0.9263(6) 0.6245(4) 0.6845(3) 0.072(2) Uani 1 1 d .
H20 H 0.9036 0.5971 0.7191 0.086 Uiso 1 1 calc R
C69 C 0.6221(5) 0.0834(4) -0.5942(3) 0.0570(17) Uani 1 1 d .
C11 C 1.1459(5) 0.7895(4) 0.8741(3) 0.0555(17) Uani 1 1 d .
C23 C 0.9916(5) 0.7044(4) 0.5808(3) 0.0592(17) Uani 1 1 d .
H23 H 1.0136 0.7321 0.5461 0.071 Uiso 1 1 calc R
C24 C 1.0329(5) 0.7260(4) 0.6480(3) 0.0598(17) Uani 1 1 d .
H24 H 1.0838 0.7666 0.6576 0.072 Uiso 1 1 calc R
C25 C 0.8729(4) 0.6177(4) 0.4910(3) 0.0446(14) Uani 1 1 d .
C60 C 0.5220(4) 0.2911(4) -0.0727(3) 0.0487(15) Uani 1 1 d .
H60 H 0.4814 0.2900 -0.0346 0.058 Uiso 1 1 calc R
C17 C 1.1096(5) 0.7632(4) 0.8007(3) 0.0618(17) Uani 1 1 d .
H17 H 1.1415 0.7877 0.7675 0.074 Uiso 1 1 calc R
C34 C 0.7473(4) 0.7128(4) 0.2190(3) 0.0489(15) Uani 1 1 d .
H34 H 0.7185 0.6853 0.1756 0.059 Uiso 1 1 calc R
C66 C 0.4017(5) 0.0981(4) -0.4903(3) 0.0573(17) Uani 1 1 d .
H66 H 0.3365 0.0837 -0.5010 0.069 Uiso 1 1 calc R
C43 C 0.9447(4) 0.4566(4) 0.0819(3) 0.0480(14) Uani 1 1 d .
H43 H 0.9376 0.4307 0.0336 0.058 Uiso 1 1 calc R
C6 C 1.0805(5) 0.7867(4) 1.2116(3) 0.0635(18) Uani 1 1 d .
H6 H 1.0730 0.7858 1.2593 0.076 Uiso 1 1 calc R
C5 C 1.1584(5) 0.8310(4) 1.1918(3) 0.0576(17) Uani 1 1 d .
H5 H 1.2029 0.8613 1.2255 0.069 Uiso 1 1 calc R
C10 C 1.2352(5) 0.8362(4) 0.8885(3) 0.0643(18) Uani 1 1 d .
H10 H 1.2695 0.8492 0.8507 0.077 Uiso 1 1 calc R
C2 C 1.0212(5) 0.7429(4) 1.0915(4) 0.0613(17) Uani 1 1 d .
H2 H 0.9747 0.7143 1.0585 0.074 Uiso 1 1 calc R
C67 C 0.4324(5) 0.1339(4) -0.4223(3) 0.0529(15) Uani 1 1 d .
H67 H 0.3867 0.1425 -0.3862 0.063 Uiso 1 1 calc R
C53 C 0.5223(4) 0.5728(4) 0.3069(3) 0.0496(15) Uani 1 1 d .
H53 H 0.5525 0.6025 0.3491 0.060 Uiso 1 1 calc R
C18 C 1.0387(5) 0.7104(4) 0.7763(3) 0.0629(18) Uani 1 1 d .
H18 H 1.0087 0.6834 0.8087 0.075 Uiso 1 1 calc R
C40 C 0.9625(4) 0.5294(4) 0.2233(3) 0.0479(14) Uani 1 1 d .
H40 H 0.9693 0.5534 0.2720 0.057 Uiso 1 1 calc R
C74 C 0.5515(6) 0.0489(4) -0.6468(3) 0.0616(18) Uani 1 1 d .
C51 C 0.3786(4) 0.5246(4) 0.2425(3) 0.0586(17) Uani 1 1 d .
H51 H 0.3110 0.5199 0.2397 0.070 Uiso 1 1 calc R
C75 C 0.3665(5) 0.0171(4) -0.6510(3) 0.068(2) Uani 1 1 d .
H75A H 0.3298 -0.0124 -0.6205 0.082 Uiso 1 1 calc R
H75B H 0.3782 -0.0241 -0.6955 0.082 Uiso 1 1 calc R
C76 C 0.3078(5) 0.0912(4) -0.6655(4) 0.072(2) Uani 1 1 d .
H76A H 0.2910 0.1307 -0.6212 0.086 Uiso 1 1 calc R
H76B H 0.3446 0.1230 -0.6943 0.086 Uiso 1 1 calc R
C73 C 0.5768(7) 0.0220(4) -0.7191(4) 0.074(2) Uani 1 1 d .
H73 H 0.5306 0.0011 -0.7548 0.089 Uiso 1 1 calc R
C9 C 1.2734(5) 0.8635(4) 0.9573(3) 0.0622(18) Uani 1 1 d .
H9 H 1.3324 0.8939 0.9659 0.075 Uiso 1 1 calc R
C42 C 1.0347(4) 0.4858(4) 0.1105(3) 0.0574(16) Uani 1 1 d .
H42 H 1.0892 0.4807 0.0816 0.069 Uiso 1 1 calc R
C36 C 0.7322(5) 0.3644(4) 0.4059(4) 0.0668(19) Uani 1 1 d .
H36 H 0.7541 0.3739 0.4529 0.080 Uiso 1 1 calc R
C13 C 1.3312(5) 0.9095(4) 1.1165(3) 0.0641(18) Uani 1 1 d .
H13A H 1.3860 0.8872 1.0870 0.077 Uiso 1 1 calc R
H13B H 1.3423 0.8989 1.1636 0.077 Uiso 1 1 calc R
C33 C 0.7708(5) 0.7998(4) 0.2304(3) 0.0609(17) Uani 1 1 d .
H33 H 0.7600 0.8302 0.1952 0.073 Uiso 1 1 calc R
C32 C 0.8110(5) 0.8403(4) 0.2960(3) 0.0611(17) Uani 1 1 d .
H32 H 0.8267 0.8990 0.3057 0.073 Uiso 1 1 calc R
C71 C 0.7455(7) 0.0608(4) -0.6834(4) 0.080(2) Uani 1 1 d .
H71 H 0.8103 0.0643 -0.6962 0.096 Uiso 1 1 calc R
C70 C 0.7183(5) 0.0882(4) -0.6122(4) 0.0651(18) Uani 1 1 d .
H70 H 0.7652 0.1095 -0.5771 0.078 Uiso 1 1 calc R
C38 C 0.6526(6) 0.2766(4) 0.3037(4) 0.077(2) Uani 1 1 d .
H38 H 0.6185 0.2264 0.2815 0.092 Uiso 1 1 calc R
C39 C 0.6746(5) 0.3386(4) 0.2659(3) 0.0601(17) Uani 1 1 d .
H39 H 0.6564 0.3287 0.2180 0.072 Uiso 1 1 calc R
C1 C 1.0128(5) 0.7431(4) 1.1613(4) 0.0656(18) Uani 1 1 d .
H1 H 0.9607 0.7135 1.1761 0.079 Uiso 1 1 calc R
C14 C 1.3243(7) 1.0042(5) 1.1220(5) 0.114(3) Uani 1 1 d .
H14A H 1.3186 1.0162 1.0750 0.137 Uiso 1 1 calc R
H14B H 1.2680 1.0269 1.1495 0.137 Uiso 1 1 calc R
C37 C 0.6811(6) 0.2893(5) 0.3740(4) 0.082(2) Uani 1 1 d .
H37 H 0.6663 0.2480 0.3998 0.098 Uiso 1 1 calc R
O1 O 1.4113(7) 1.0421(6) 1.1567(4) 0.160(3) Uani 1 1 d .
C81 C 0.1045(7) 1.0195(6) 0.4483(5) 0.102(3) Uani 1 1 d .
C72 C 0.6752(8) 0.0287(5) -0.7338(4) 0.084(2) Uani 1 1 d .
H72 H 0.6945 0.0103 -0.7809 0.101 Uiso 1 1 calc R
N9 N 0.1167(6) 1.0844(6) 0.4858(4) 0.124(3) Uani 1 1 d .
C77 C 0.1514(8) 0.1156(6) -0.7145(6) 0.123(4) Uani 1 1 d .
H77A H 0.1846 0.1663 -0.7237 0.148 Uiso 1 1 calc R
H77B H 0.1115 0.1335 -0.6726 0.148 Uiso 1 1 calc R
C80 C 0.0893(8) 0.9351(6) 0.3976(5) 0.139(4) Uani 1 1 d .
H80A H 0.0472 0.9419 0.3593 0.208 Uiso 1 1 calc R
H80B H 0.0600 0.8947 0.4218 0.208 Uiso 1 1 calc R
H80C H 0.1509 0.9138 0.3788 0.208 Uiso 1 1 calc R
O3 O 0.0136(9) 0.0313(8) -0.7429(7) 0.207(4) Uani 1 1 d .
C78 C 0.0849(10) 0.0694(8) -0.7821(8) 0.154(5) Uani 1 1 d .
H78A H 0.0565 0.1106 -0.8063 0.185 Uiso 1 1 calc R
H78B H 0.1200 0.0262 -0.8159 0.185 Uiso 1 1 calc R
O4 O 1.4139(19) 1.2514(15) 1.2160(11) 0.301(9) Uani 1 1 d .
C15 C 1.4696(17) 1.1002(15) 1.1170(12) 0.246(9) Uani 1 1 d .
H15A H 1.5392 1.0924 1.1210 0.296 Uiso 1 1 calc R
H15B H 1.4507 1.0890 1.0670 0.296 Uiso 1 1 calc R
C16 C 1.441(2) 1.1881(18) 1.1562(16) 0.286(13) Uani 1 1 d .
H16A H 1.4940 1.2203 1.1410 0.343 Uiso 1 1 calc R
H16B H 1.3871 1.1950 1.1250 0.343 Uiso 1 1 calc R
C83 C 1.301(2) 1.2824(16) 1.2067(13) 0.312(12) Uani 1 1 d .
H83A H 1.3023 1.3339 1.1885 0.468 Uiso 1 1 calc R
H83B H 1.2698 1.2940 1.2521 0.468 Uiso 1 1 calc R
H83C H 1.2655 1.2374 1.1740 0.468 Uiso 1 1 calc R
C79 C -0.0490(13) -0.0172(10) -0.8152(9) 0.218(7) Uani 1 1 d .
H79A H -0.0174 -0.0064 -0.8567 0.328 Uiso 1 1 calc R
H79B H -0.1137 0.0049 -0.8128 0.328 Uiso 1 1 calc R
H79C H -0.0521 -0.0783 -0.8182 0.328 Uiso 1 1 calc R
C86 C 0.7374(17) 0.9184(10) 0.0627(11) 0.178(6) Uani 1 1 d .
N11 N 0.6444(14) 0.9240(9) 0.0773(9) 0.218(7) Uani 1 1 d .
C87 C 0.8350(15) 0.9007(11) 0.0160(10) 0.224(7) Uani 1 1 d .
H87A H 0.8447 0.8396 0.0014 0.336 Uiso 1 1 calc R
H87B H 0.8899 0.9278 0.0443 0.336 Uiso 1 1 calc R
H87C H 0.8285 0.9244 -0.0254 0.336 Uiso 1 1 calc R
C84 C 0.566(2) 0.605(2) 0.5439(18) 0.183(13) Uani 0.50 1 d P
C85 C 0.5965(19) 0.6916(14) 0.5299(12) 0.147(9) Uani 0.50 1 d P
H85A H 0.6170 0.7299 0.5739 0.220 Uiso 0.50 1 calc PR
H85B H 0.5421 0.7157 0.5101 0.220 Uiso 0.50 1 calc PR
H85C H 0.6493 0.6841 0.4969 0.220 Uiso 0.50 1 calc PR
N10 N 0.555(2) 0.5368(19) 0.4956(17) 0.227(13) Uani 0.50 1 d P

loop_
_atom_site_aniso_label
_atom_site_aniso_U_11
_atom_site_aniso_U_22
_atom_site_aniso_U_33
_atom_site_aniso_U_23
_atom_site_aniso_U_13
_atom_site_aniso_U_12
Zn1 0.0402(4) 0.0414(4) 0.0294(3) 0.0017(3) -0.0074(3) -0.0002(3)
P2 0.0451(10) 0.0879(13) 0.0392(9) 0.0169(9) -0.0014(7) -0.0029(9)
P1 0.0472(10) 0.0576(10) 0.0635(11) 0.0054(8) -0.0085(8) -0.0004(8)
F4 0.059(2) 0.095(3) 0.075(3) 0.019(2) -0.005(2) 0.015(2)
N5 0.040(3) 0.045(3) 0.033(2) 0.002(2) -0.003(2) 0.002(2)
F2 0.062(2) 0.083(3) 0.093(3) 0.025(2) -0.026(2) 0.000(2)
F6 0.067(3) 0.104(3) 0.070(3) 0.025(2) -0.003(2) -0.017(2)
N4 0.043(3) 0.041(3) 0.033(2) 0.008(2) -0.006(2) 0.001(2)
F12 0.049(2) 0.121(3) 0.094(3) 0.055(3) -0.004(2) 0.002(2)
C46 0.038(3) 0.045(3) 0.035(3) 0.004(2) 0.004(2) 0.003(2)
F1 0.061(3) 0.076(3) 0.127(4) 0.041(3) 0.017(2) 0.008(2)
F7 0.089(3) 0.077(3) 0.071(2) 0.030(2) 0.017(2) 0.011(2)
F5 0.117(4) 0.067(2) 0.062(2) 0.003(2) -0.005(2) 0.001(2)
N1 0.068(4) 0.054(3) 0.038(3) 0.005(2) -0.022(3) -0.002(3)
N2 0.051(3) 0.040(3) 0.042(3) 0.004(2) -0.006(2) -0.002(2)
N7 0.039(3) 0.047(3) 0.034(2) 0.005(2) -0.005(2) 0.002(2)
F3 0.050(2) 0.078(3) 0.102(3) -0.019(2) -0.022(2) 0.0033(19)
N6 0.038(3) 0.038(2) 0.031(2) 0.0040(19) -0.0021(19) 0.006(2)
N3 0.040(3) 0.040(3) 0.035(2) 0.006(2) -0.004(2) 0.001(2)
C47 0.046(3) 0.041(3) 0.035(3) 0.007(2) -0.008(3) 0.005(3)
F10 0.071(3) 0.158(4) 0.079(3) 0.050(3) 0.000(2) -0.042(3)
C48 0.036(3) 0.043(3) 0.039(3) 0.002(2) -0.008(2) 0.000(2)
C30 0.035(3) 0.043(3) 0.042(3) 0.002(3) -0.004(2) 0.001(2)
C7 0.052(4) 0.047(3) 0.042(3) 0.001(3) -0.014(3) 0.008(3)
N8 0.082(4) 0.052(3) 0.042(3) 0.001(2) -0.013(3) -0.009(3)
F9 0.067(3) 0.183(5) 0.061(3) 0.028(3) -0.010(2) 0.025(3)
C58 0.052(4) 0.044(3) 0.045(3) -0.002(3) -0.013(3) 0.002(3)
F11 0.106(3) 0.086(3) 0.074(3) 0.001(2) 0.014(2) -0.021(2)
C61 0.058(4) 0.048(3) 0.048(4) 0.002(3) -0.008(3) -0.003(3)
C45 0.033(3) 0.041(3) 0.036(3) 0.004(2) -0.005(2) 0.008(2)
C54 0.037(3) 0.041(3) 0.039(3) 0.002(2) -0.004(2) 0.001(2)
F8 0.101(3) 0.129(4) 0.056(2) -0.008(2) 0.004(2) 0.015(3)
C55 0.048(3) 0.038(3) 0.041(3) -0.003(2) -0.003(3) 0.001(3)
O2 0.092(4) 0.065(3) 0.075(3) 0.009(2) -0.021(3) 0.009(3)
C12 0.056(4) 0.051(4) 0.047(4) 0.000(3) -0.020(3) 0.004(3)
C31 0.061(4) 0.044(3) 0.049(4) 0.005(3) -0.016(3) -0.002(3)
C27 0.050(4) 0.043(3) 0.037(3) 0.007(3) -0.009(3) 0.005(3)
C22 0.059(4) 0.057(4) 0.039(3) 0.002(3) -0.009(3) 0.008(3)
C29 0.034(3) 0.042(3) 0.034(3) -0.002(2) -0.003(2) 0.003(2)
C28 0.041(3) 0.049(3) 0.038(3) -0.001(3) -0.008(2) 0.000(3)
C63 0.061(4) 0.048(3) 0.047(4) 0.006(3) -0.007(3) -0.006(3)
C64 0.054(4) 0.047(3) 0.045(3) -0.001(3) -0.008(3) -0.002(3)
C65 0.068(4) 0.038(3) 0.049(4) 0.007(3) -0.004(3) -0.004(3)
C26 0.062(4) 0.049(3) 0.034(3) 0.007(3) -0.011(3) 0.006(3)
C57 0.057(4) 0.057(4) 0.035(3) 0.002(3) -0.002(3) 0.003(3)
C44 0.038(3) 0.043(3) 0.040(3) 0.008(2) -0.005(2) 0.004(2)
C50 0.045(4) 0.060(4) 0.044(3) -0.001(3) -0.007(3) 0.008(3)
C49 0.041(3) 0.034(3) 0.039(3) 0.004(2) -0.007(2) 0.003(2)
C52 0.048(4) 0.068(4) 0.048(4) 0.006(3) 0.005(3) 0.010(3)
C59 0.046(4) 0.056(4) 0.043(3) -0.003(3) -0.007(3) -0.001(3)
C41 0.038(3) 0.069(4) 0.059(4) 0.008(3) -0.013(3) -0.003(3)
C56 0.052(4) 0.053(4) 0.039(3) -0.005(3) -0.008(3) -0.004(3)
C35 0.057(4) 0.042(3) 0.041(3) 0.008(3) -0.009(3) -0.005(3)
C3 0.049(4) 0.045(3) 0.044(3) 0.004(3) -0.014(3) 0.004(3)
C8 0.065(4) 0.048(3) 0.039(3) 0.002(3) -0.015(3) -0.005(3)
C62 0.053(4) 0.055(4) 0.046(4) 0.001(3) -0.007(3) -0.008(3)
C19 0.073(5) 0.056(4) 0.041(3) 0.004(3) -0.016(3) 0.011(3)
C68 0.067(4) 0.047(3) 0.041(3) 0.001(3) -0.010(3) -0.010(3)
C21 0.083(5) 0.063(4) 0.049(4) 0.013(3) -0.023(4) -0.006(4)
C4 0.063(4) 0.044(3) 0.036(3) 0.003(3) -0.012(3) 0.001(3)
C20 0.102(6) 0.069(5) 0.046(4) 0.019(3) -0.026(4) -0.012(4)
C69 0.083(5) 0.042(3) 0.047(4) 0.013(3) 0.000(4) 0.003(3)
C11 0.071(4) 0.052(4) 0.040(3) 0.003(3) -0.018(3) 0.014(3)
C23 0.059(4) 0.075(4) 0.038(3) 0.002(3) 0.001(3) -0.001(3)
C24 0.057(4) 0.070(4) 0.045(4) -0.001(3) -0.014(3) -0.006(3)
C25 0.044(3) 0.052(3) 0.036(3) 0.005(3) -0.007(2) 0.005(3)
C60 0.048(4) 0.054(4) 0.036(3) -0.006(3) -0.004(3) 0.005(3)
C17 0.065(4) 0.069(4) 0.048(4) 0.007(3) -0.015(3) 0.005(4)
C34 0.056(4) 0.049(4) 0.040(3) 0.005(3) -0.003(3) 0.003(3)
C66 0.062(4) 0.061(4) 0.043(4) 0.002(3) -0.010(3) -0.011(3)
C43 0.040(3) 0.059(4) 0.040(3) 0.002(3) -0.005(3) 0.011(3)
C6 0.078(5) 0.064(4) 0.051(4) 0.017(3) 0.001(4) 0.012(4)
C5 0.066(4) 0.056(4) 0.050(4) 0.013(3) -0.015(3) 0.004(3)
C10 0.079(5) 0.066(4) 0.048(4) 0.015(3) -0.012(3) -0.002(4)
C2 0.058(4) 0.058(4) 0.061(4) 0.001(3) -0.003(3) 0.002(3)
C67 0.061(4) 0.054(4) 0.040(3) 0.004(3) 0.003(3) -0.007(3)
C53 0.049(4) 0.057(4) 0.038(3) 0.001(3) -0.001(3) 0.004(3)
C18 0.076(5) 0.055(4) 0.056(4) 0.010(3) -0.017(4) 0.011(3)
C40 0.040(3) 0.054(4) 0.046(3) 0.005(3) -0.007(3) 0.001(3)
C74 0.092(5) 0.044(4) 0.046(4) 0.003(3) 0.003(4) 0.006(3)
C51 0.041(4) 0.070(4) 0.059(4) 0.002(3) 0.001(3) 0.008(3)
C75 0.099(6) 0.053(4) 0.045(4) -0.003(3) -0.025(4) -0.001(4)
C76 0.091(6) 0.054(4) 0.067(5) 0.011(3) -0.019(4) 0.002(4)
C73 0.119(7) 0.052(4) 0.048(4) 0.003(3) 0.001(4) 0.014(4)
C9 0.072(5) 0.068(4) 0.045(4) 0.010(3) -0.017(3) -0.009(3)
C42 0.041(4) 0.072(4) 0.057(4) 0.009(3) 0.002(3) 0.001(3)
C36 0.097(5) 0.052(4) 0.058(4) 0.027(3) -0.018(4) -0.006(4)
C13 0.069(5) 0.075(5) 0.047(4) 0.015(3) -0.021(3) -0.016(4)
C33 0.071(5) 0.054(4) 0.061(4) 0.019(3) -0.008(3) 0.000(3)
C32 0.069(4) 0.045(4) 0.066(4) 0.006(3) -0.012(3) -0.008(3)
C71 0.102(6) 0.060(5) 0.073(5) 0.004(4) 0.017(5) 0.017(4)
C70 0.080(5) 0.051(4) 0.065(5) 0.012(3) 0.010(4) 0.008(4)
C38 0.099(6) 0.050(4) 0.078(5) 0.010(4) -0.020(4) -0.016(4)
C39 0.070(4) 0.046(4) 0.060(4) 0.004(3) -0.017(3) -0.004(3)
C1 0.068(5) 0.061(4) 0.067(5) 0.013(4) 0.005(4) -0.001(3)
C14 0.120(8) 0.080(6) 0.121(8) -0.018(5) -0.031(6) -0.029(5)
C37 0.117(7) 0.058(5) 0.076(5) 0.031(4) -0.010(5) -0.007(4)
O1 0.170(8) 0.164(7) 0.142(7) 0.038(6) -0.032(6) -0.052(6)
C81 0.115(7) 0.094(6) 0.084(6) -0.006(5) 0.024(5) -0.034(6)
C72 0.132(8) 0.062(5) 0.060(5) 0.012(4) 0.027(5) 0.029(5)
N9 0.150(8) 0.118(7) 0.083(5) -0.021(5) -0.004(5) -0.033(6)
C77 0.121(8) 0.102(7) 0.147(9) 0.025(7) -0.021(7) 0.036(6)
C80 0.166(11) 0.110(8) 0.117(8) -0.021(6) 0.034(7) -0.032(7)
O3 0.180(11) 0.195(11) 0.243(13) 0.041(9) -0.020(10) 0.033(8)
C78 0.116(10) 0.137(11) 0.225(16) 0.072(11) -0.046(11) 0.030(8)
O4 0.30(2) 0.31(2) 0.29(2) 0.061(16) -0.010(19) 0.007(19)
C15 0.25(2) 0.24(2) 0.26(2) 0.07(2) 0.037(18) -0.06(2)
C16 0.31(3) 0.25(3) 0.31(4) 0.09(3) 0.01(3) 0.01(3)
C83 0.31(3) 0.32(3) 0.31(3) 0.10(2) 0.02(3) 0.02(3)
C79 0.222(18) 0.195(16) 0.232(18) 0.036(14) -0.033(15) 0.013(13)
C86 0.206(18) 0.120(11) 0.22(2) 0.075(12) -0.021(17) 0.002(13)
N11 0.283(19) 0.161(11) 0.211(13) 0.045(9) 0.072(15) -0.027(13)
C87 0.24(2) 0.195(17) 0.25(2) 0.090(15) -0.023(17) 0.016(15)
C84 0.17(3) 0.15(3) 0.20(3) -0.01(2) 0.01(2) -0.05(2)
C85 0.18(2) 0.107(17) 0.15(2) 0.017(15) -0.006(17) 0.035(16)
N10 0.25(3) 0.19(3) 0.23(3) 0.03(2) -0.03(3) -0.03(2)

loop_
_atom_type_symbol
_atom_type_description
_atom_type_scat_dispersion_real
_atom_type_scat_dispersion_imag
_atom_type_scat_source
C C 0.0033 0.0016 'International Tables Vol C Tables 4.2.6.8 and 6.1.1.4'
H H 0.0000 0.0000 'International Tables Vol C Tables 4.2.6.8 and 6.1.1.4'
N N 0.0061 0.0033 'International Tables Vol C Tables 4.2.6.8 and 6.1.1.4'
O O 0.0106 0.0060 'International Tables Vol C Tables 4.2.6.8 and 6.1.1.4'
F F 0.0171 0.0103 'International Tables Vol C Tables 4.2.6.8 and 6.1.1.4'
P P 0.1023 0.0942 'International Tables Vol C Tables 4.2.6.8 and 6.1.1.4'
Zn Zn 0.2839 1.4301 'International Tables Vol C Tables 4.2.6.8 and 6.1.1.4'

loop_
_geom_angle_atom_site_label_1
_geom_angle_atom_site_label_2
_geom_angle_atom_site_label_3
_geom_angle
N6 Zn1 N3 171.97(16)
N6 Zn1 N4 111.16(16)
N3 Zn1 N4 75.32(16)
N6 Zn1 N5 75.62(16)
N3 Zn1 N5 109.09(16)
N4 Zn1 N5 95.22(16)
N6 Zn1 N7 75.56(16)
N3 Zn1 N7 100.20(16)
N4 Zn1 N7 89.88(16)
N5 Zn1 N7 150.62(16)
N6 Zn1 N2 98.63(16)
N3 Zn1 N2 75.22(16)
N4 Zn1 N2 150.10(16)
N5 Zn1 N2 89.60(17)
N7 Zn1 N2 100.24(17)
F12 P2 F10 90.0(2)
F12 P2 F11 89.9(3)
F10 P2 F11 90.1(3)
F12 P2 F7 90.2(2)
F10 P2 F7 179.8(3)
F11 P2 F7 89.7(2)
F12 P2 F9 178.3(3)
F10 P2 F9 88.5(3)
F11 P2 F9 89.3(3)
F7 P2 F9 91.3(2)
F12 P2 F8 90.1(2)
F10 P2 F8 89.9(3)
F11 P2 F8 179.9(3)
F7 P2 F8 90.2(2)
F9 P2 F8 90.8(3)
F5 P1 F6 91.0(2)
F5 P1 F2 90.5(2)
F6 P1 F2 89.3(2)
F5 P1 F3 178.5(3)
F6 P1 F3 90.4(2)
F2 P1 F3 89.0(2)
F5 P1 F4 90.0(2)
F6 P1 F4 90.8(2)
F2 P1 F4 179.5(2)
F3 P1 F4 90.5(2)
F5 P1 F1 88.4(2)
F6 P1 F1 178.5(2)
F2 P1 F1 89.3(2)
F3 P1 F1 90.1(2)
F4 P1 F1 90.7(2)
C53 N5 C54 118.2(5)
C53 N5 Zn1 126.2(4)
C54 N5 Zn1 115.2(3)
C34 N4 C30 118.5(5)
C34 N4 Zn1 125.7(3)
C30 N4 Zn1 115.9(3)
C45 C46 C47 119.5(5)
C45 C46 H46 120.3
C47 C46 H46 120.3
C8 N1 C4 109.7(5)
C8 N1 C13 122.6(6)
C4 N1 C13 127.4(5)
C35 N2 C39 117.6(5)
C35 N2 Zn1 115.4(3)
C39 N2 Zn1 126.0(4)
C40 N7 C44 118.5(5)
C40 N7 Zn1 126.4(4)
C44 N7 Zn1 114.5(3)
C45 N6 C49 119.6(4)
C45 N6 Zn1 120.4(3)
C49 N6 Zn1 119.7(3)
C29 N3 C27 119.9(4)
C29 N3 Zn1 120.2(3)
C27 N3 Zn1 119.7(3)
C48 C47 C46 117.7(5)
C48 C47 C55 120.7(5)
C46 C47 C55 121.7(5)
C49 C48 C47 120.6(5)
C49 C48 H48 119.7
C47 C48 H48 119.7
N4 C30 C31 121.6(5)
N4 C30 C29 114.7(4)
C31 C30 C29 123.7(5)
C8 C7 C12 119.0(6)
C8 C7 C3 107.5(5)
C12 C7 C3 133.5(6)
C74 N8 C68 108.2(5)
C74 N8 C75 128.3(5)
C68 N8 C75 123.6(6)
C59 C58 C57 117.5(5)
C59 C58 C61 119.3(5)
C57 C58 C61 123.3(6)
C62 C61 C58 126.0(6)
C62 C61 H61 117.0
C58 C61 H61 117.0
N6 C45 C46 122.1(5)
N6 C45 C44 113.1(4)
C46 C45 C44 124.7(5)
N5 C54 C50 121.0(5)
N5 C54 C49 115.2(4)
C50 C54 C49 123.8(5)
C60 C55 C56 117.7(5)
C60 C55 C47 120.9(5)
C56 C55 C47 121.4(5)
C76 O2 C77 113.2(6)
C11 C12 C7 119.8(6)
C11 C12 H12 120.1
C7 C12 H12 120.1
C32 C31 C30 119.2(5)
C32 C31 H31 120.4
C30 C31 H31 120.4
N3 C27 C26 121.1(5)
N3 C27 C35 114.3(4)
C26 C27 C35 124.6(5)
C21 C22 C23 117.7(5)
C21 C22 C25 120.9(6)
C23 C22 C25 121.4(6)
N3 C29 C28 121.5(5)
N3 C29 C30 113.6(4)
C28 C29 C30 124.9(5)
C25 C28 C29 119.1(5)
C25 C28 H28 120.5
C29 C28 H28 120.5
C64 C63 C67 118.3(5)
C64 C63 C62 118.2(5)
C67 C63 C62 123.5(6)
C63 C64 C65 120.8(6)
C63 C64 H64 119.6
C65 C64 H64 119.6
C64 C65 C68 118.2(6)
C64 C65 C69 133.8(6)
C68 C65 C69 108.0(5)
C27 C26 C25 119.9(5)
C27 C26 H26 120.0
C25 C26 H26 120.0
C56 C57 C58 121.8(6)
C56 C57 H57 119.1
C58 C57 H57 119.1
N7 C44 C43 121.2(5)
N7 C44 C45 115.6(5)
C43 C44 C45 123.1(5)
C51 C50 C54 119.1(5)
C51 C50 H50 120.4
C54 C50 H50 120.4
N6 C49 C48 120.6(5)
N6 C49 C54 113.6(4)
C48 C49 C54 125.8(5)
C51 C52 C53 119.3(6)
C51 C52 H52 120.4
C53 C52 H52 120.4
C58 C59 C60 121.0(5)
C58 C59 H59 119.5
C60 C59 H59 119.5
C40 C41 C42 119.3(5)
C40 C41 H41 120.4
C42 C41 H41 120.4
C57 C56 C55 121.0(5)
C57 C56 H56 119.5
C55 C56 H56 119.5
N2 C35 C36 123.6(5)
N2 C35 C27 114.6(5)
C36 C35 C27 121.7(5)
C2 C3 C4 119.4(6)
C2 C3 C7 134.3(5)
C4 C3 C7 106.3(5)
C9 C8 N1 130.3(6)
C9 C8 C7 122.1(5)
N1 C8 C7 107.6(6)
C61 C62 C63 127.8(6)
C61 C62 H62 116.1
C63 C62 H62 116.1
C20 C19 C24 117.8(5)
C20 C19 C18 118.8(6)
C24 C19 C18 123.4(6)
C66 C68 N8 129.5(6)
C66 C68 C65 122.3(5)
N8 C68 C65 108.2(6)
C20 C21 C22 121.6(6)
C20 C21 H21 119.2
C22 C21 H21 119.2
C5 C4 N1 129.8(5)
C5 C4 C3 121.3(6)
N1 C4 C3 108.8(5)
C21 C20 C19 120.9(7)
C21 C20 H20 119.5
C19 C20 H20 119.5
C70 C69 C74 120.3(6)
C70 C69 C65 134.1(6)
C74 C69 C65 105.6(6)
C12 C11 C10 119.0(5)
C12 C11 C17 121.6(6)
C10 C11 C17 119.4(6)
C24 C23 C22 121.2(6)
C24 C23 H23 119.4
C22 C23 H23 119.4
C23 C24 C19 120.8(6)
C23 C24 H24 119.6
C19 C24 H24 119.6
C28 C25 C26 118.4(5)
C28 C25 C22 121.9(5)
C26 C25 C22 119.7(5)
C55 C60 C59 121.1(6)
C55 C60 H60 119.5
C59 C60 H60 119.5
C18 C17 C11 127.9(7)
C18 C17 H17 116.1
C11 C17 H17 116.1
N4 C34 C33 122.9(5)
N4 C34 H34 118.5
C33 C34 H34 118.5
C67 C66 C68 117.4(6)
C67 C66 H66 121.3
C68 C66 H66 121.3
C42 C43 C44 118.9(5)
C42 C43 H43 120.5
C44 C43 H43 120.5
C5 C6 C1 121.1(6)
C5 C6 H6 119.4
C1 C6 H6 119.4
C6 C5 C4 117.6(6)
C6 C5 H5 121.2
C4 C5 H5 121.2
C9 C10 C11 122.1(6)
C9 C10 H10 119.0
C11 C10 H10 119.0
C1 C2 C3 119.4(6)
C1 C2 H2 120.3
C3 C2 H2 120.3
C66 C67 C63 123.0(6)
C66 C67 H67 118.5
C63 C67 H67 118.5
N5 C53 C52 122.6(5)
N5 C53 H53 118.7
C52 C53 H53 118.7
C17 C18 C19 127.2(7)
C17 C18 H18 116.4
C19 C18 H18 116.4
N7 C40 C41 122.9(5)
N7 C40 H40 118.5
C41 C40 H40 118.5
N8 C74 C69 109.9(6)
N8 C74 C73 129.0(7)
C69 C74 C73 121.0(7)
C52 C51 C50 119.7(6)
C52 C51 H51 120.1
C50 C51 H51 120.1
N8 C75 C76 110.6(5)
N8 C75 H75A 109.5
C76 C75 H75A 109.5
N8 C75 H75B 109.5
C76 C75 H75B 109.5
H75A C75 H75B 108.1
O2 C76 C75 105.7(5)
O2 C76 H76A 110.6
C75 C76 H76A 110.6
O2 C76 H76B 110.6
C75 C76 H76B 110.6
H76A C76 H76B 108.7
C72 C73 C74 115.9(7)
C72 C73 H73 122.1
C74 C73 H73 122.1
C8 C9 C10 118.0(6)
C8 C9 H9 121.0
C10 C9 H9 121.0
C43 C42 C41 119.1(6)
C43 C42 H42 120.4
C41 C42 H42 120.4
C35 C36 C37 118.2(6)
C35 C36 H36 120.9
C37 C36 H36 120.9
N1 C13 C14 110.3(6)
N1 C13 H13A 109.6
C14 C13 H13A 109.6
N1 C13 H13B 109.6
C14 C13 H13B 109.6
H13A C13 H13B 108.1
C34 C33 C32 117.8(6)
C34 C33 H33 121.1
C32 C33 H33 121.1
C31 C32 C33 119.9(6)
C31 C32 H32 120.0
C33 C32 H32 120.0
C72 C71 C70 118.9(8)
C72 C71 H71 120.5
C70 C71 H71 120.5
C69 C70 C71 119.8(7)
C69 C70 H70 120.1
C71 C70 H70 120.1
C37 C38 C39 119.9(6)
C37 C38 H38 120.0
C39 C38 H38 120.0
N2 C39 C38 121.6(6)
N2 C39 H39 119.2
C38 C39 H39 119.2
C2 C1 C6 121.2(7)
C2 C1 H1 119.4
C6 C1 H1 119.4
O1 C14 C13 106.1(8)
O1 C14 H14A 110.5
C13 C14 H14A 110.5
O1 C14 H14B 110.5
C13 C14 H14B 110.5
H14A C14 H14B 108.7
C38 C37 C36 119.1(7)
C38 C37 H37 120.5
C36 C37 H37 120.5
C14 O1 C15 115.4(11)
N9 C81 C80 178.6(10)
C71 C72 C73 124.1(7)
C71 C72 H72 118.0
C73 C72 H72 118.0
O2 C77 C78 107.1(7)
O2 C77 H77A 110.3
C78 C77 H77A 110.3
O2 C77 H77B 110.3
C78 C77 H77B 110.3
H77A C77 H77B 108.6
C81 C80 H80A 109.5
C81 C80 H80B 109.5
H80A C80 H80B 109.5
C81 C80 H80C 109.5
H80A C80 H80C 109.5
H80B C80 H80C 109.5
C78 O3 C79 94.0(12)
O3 C78 C77 96.7(12)
O3 C78 H78A 112.4
C77 C78 H78A 112.4
O3 C78 H78B 112.4
C77 C78 H78B 112.4
H78A C78 H78B 110.0
C16 O4 C83 111(2)
C16 C15 O1 101.4(18)
C16 C15 H15A 111.5
O1 C15 H15A 111.5
C16 C15 H15B 111.5
O1 C15 H15B 111.5
H15A C15 H15B 109.3
O4 C16 C15 156(3)
O4 C16 H16A 97.5
C15 C16 H16A 97.5
O4 C16 H16B 97.5
C15 C16 H16B 97.5
H16A C16 H16B 103.6
O4 C83 H83A 109.5
O4 C83 H83B 109.5
H83A C83 H83B 109.5
O4 C83 H83C 109.5
H83A C83 H83C 109.5
H83B C83 H83C 109.5
O3 C79 H79A 109.5
O3 C79 H79B 109.5
H79A C79 H79B 109.5
O3 C79 H79C 109.5
H79A C79 H79C 109.5
H79B C79 H79C 109.5
N11 C86 C87 159(2)
C86 C87 H87A 109.5
C86 C87 H87B 109.5
H87A C87 H87B 109.5
C86 C87 H87C 109.5
H87A C87 H87C 109.5
H87B C87 H87C 109.5
N10 C84 C85 124(3)
C84 C85 H85A 109.5
C84 C85 H85B 109.5
H85A C85 H85B 109.5
C84 C85 H85C 109.5
H85A C85 H85C 109.5
H85B C85 H85C 109.5

loop_
_geom_bond_atom_site_label_1
_geom_bond_atom_site_label_2
_geom_bond_distance
Zn1 N6 2.066(4)
Zn1 N3 2.078(4)
Zn1 N4 2.166(4)
Zn1 N5 2.172(4)
Zn1 N7 2.183(4)
Zn1 N2 2.198(5)
P2 F12 1.564(4)
P2 F10 1.577(4)
P2 F11 1.579(4)
P2 F7 1.580(4)
P2 F9 1.584(4)
P2 F8 1.588(4)
P1 F5 1.584(4)
P1 F6 1.590(4)
P1 F2 1.595(4)
P1 F3 1.597(4)
P1 F4 1.598(4)
P1 F1 1.603(4)
N5 C53 1.350(7)
N5 C54 1.353(6)
N4 C34 1.330(7)
N4 C30 1.356(6)
C46 C45 1.377(7)
C46 C47 1.394(7)
C46 H46 0.9300
N1 C8 1.385(7)
N1 C4 1.386(8)
N1 C13 1.479(7)
N2 C35 1.345(7)
N2 C39 1.358(7)
N7 C40 1.338(6)
N7 C44 1.353(6)
N6 C45 1.337(6)
N6 C49 1.357(6)
N3 C29 1.338(6)
N3 C27 1.343(7)
C47 C48 1.391(7)
C47 C55 1.486(7)
C48 C49 1.377(7)
C48 H48 0.9300
C30 C31 1.374(7)
C30 C29 1.492(7)
C7 C8 1.410(8)
C7 C12 1.415(7)
C7 C3 1.449(8)
N8 C74 1.389(8)
N8 C68 1.399(7)
N8 C75 1.477(8)
C58 C59 1.385(8)
C58 C57 1.393(8)
C58 C61 1.472(7)
C61 C62 1.318(8)
C61 H61 0.9300
C45 C44 1.488(7)
C54 C50 1.381(7)
C54 C49 1.478(7)
C55 C60 1.381(7)
C55 C56 1.400(8)
O2 C76 1.427(8)
O2 C77 1.459(9)
C12 C11 1.389(9)
C12 H12 0.9300
C31 C32 1.367(8)
C31 H31 0.9300
C27 C26 1.369(7)
C27 C35 1.490(7)
C22 C21 1.380(9)
C22 C23 1.393(8)
C22 C25 1.489(7)
C29 C28 1.395(7)
C28 C25 1.374(8)
C28 H28 0.9300
C63 C64 1.375(8)
C63 C67 1.404(8)
C63 C62 1.471(8)
C64 C65 1.398(7)
C64 H64 0.9300
C65 C68 1.399(8)
C65 C69 1.446(8)
C26 C25 1.400(7)
C26 H26 0.9300
C57 C56 1.368(7)
C57 H57 0.9300
C44 C43 1.393(7)
C50 C51 1.380(8)
C50 H50 0.9300
C52 C51 1.354(8)
C52 C53 1.359(8)
C52 H52 0.9300
C59 C60 1.397(7)
C59 H59 0.9300
C41 C40 1.356(8)
C41 C42 1.379(8)
C41 H41 0.9300
C56 H56 0.9300
C35 C36 1.382(8)
C3 C2 1.382(9)
C3 C4 1.400(7)
C8 C9 1.373(8)
C62 H62 0.9300
C19 C20 1.389(9)
C19 C24 1.397(9)
C19 C18 1.488(8)
C68 C66 1.383(8)
C21 C20 1.372(8)
C21 H21 0.9300
C4 C5 1.386(8)
C20 H20 0.9300
C69 C70 1.375(9)
C69 C74 1.403(9)
C11 C10 1.413(9)
C11 C17 1.460(8)
C23 C24 1.373(8)
C23 H23 0.9300
C24 H24 0.9300
C60 H60 0.9300
C17 C18 1.286(9)
C17 H17 0.9300
C34 C33 1.382(8)
C34 H34 0.9300
C66 C67 1.362(7)
C66 H66 0.9300
C43 C42 1.376(7)
C43 H43 0.9300
C6 C5 1.373(9)
C6 C1 1.390(9)
C6 H6 0.9300
C5 H5 0.9300
C10 C9 1.392(8)
C10 H10 0.9300
C2 C1 1.352(9)
C2 H2 0.9300
C67 H67 0.9300
C53 H53 0.9300
C18 H18 0.9300
C40 H40 0.9300
C74 C73 1.411(9)
C51 H51 0.9300
C75 C76 1.516(9)
C75 H75A 0.9700
C75 H75B 0.9700
C76 H76A 0.9700
C76 H76B 0.9700
C73 C72 1.390(11)
C73 H73 0.9300
C9 H9 0.9300
C42 H42 0.9300
C36 C37 1.386(9)
C36 H36 0.9300
C13 C14 1.490(10)
C13 H13A 0.9700
C13 H13B 0.9700
C33 C32 1.383(8)
C33 H33 0.9300
C32 H32 0.9300
C71 C72 1.368(10)
C71 C70 1.397(9)
C71 H71 0.9300
C70 H70 0.9300
C38 C37 1.375(9)
C38 C39 1.383(9)
C38 H38 0.9300
C39 H39 0.9300
C1 H1 0.9300
C14 O1 1.417(10)
C14 H14A 0.9700
C14 H14B 0.9700
C37 H37 0.9300
O1 C15 1.544(19)
C81 N9 1.125(9)
C81 C80 1.478(11)
C72 H72 0.9300
C77 C78 1.608(14)
C77 H77A 0.9700
C77 H77B 0.9700
C80 H80A 0.9600
C80 H80B 0.9600
C80 H80C 0.9600
O3 C78 1.448(15)
O3 C79 1.653(16)
C78 H78A 0.9700
C78 H78B 0.9700
O4 C16 1.40(3)
O4 C83 1.66(3)
C15 C16 1.49(3)
C15 H15A 0.9700
C15 H15B 0.9700
C16 H16A 0.9700
C16 H16B 0.9700
C83 H83A 0.9600
C83 H83B 0.9600
C83 H83C 0.9600
C79 H79A 0.9600
C79 H79B 0.9600
C79 H79C 0.9600
C86 N11 1.31(2)
C86 C87 1.62(2)
C87 H87A 0.9600
C87 H87B 0.9600
C87 H87C 0.9600
C84 N10 1.26(3)
C84 C85 1.52(4)
C85 H85A 0.9600
C85 H85B 0.9600
C85 H85C 0.9600

loop_
_geom_torsion_atom_site_label_1
_geom_torsion_atom_site_label_2
_geom_torsion_atom_site_label_3
_geom_torsion_atom_site_label_4
_geom_torsion
N6 Zn1 N5 C53 -179.6(5)
N3 Zn1 N5 C53 7.2(5)
N4 Zn1 N5 C53 -69.0(5)
N7 Zn1 N5 C53 -168.1(4)
N2 Zn1 N5 C53 81.4(5)
N6 Zn1 N5 C54 6.6(4)
N3 Zn1 N5 C54 -166.6(4)
N4 Zn1 N5 C54 117.1(4)
N7 Zn1 N5 C54 18.0(6)
N2 Zn1 N5 C54 -92.4(4)
N6 Zn1 N4 C34 7.1(5)
N3 Zn1 N4 C34 -177.8(5)
N5 Zn1 N4 C34 -69.4(5)
N7 Zn1 N4 C34 81.6(4)
N2 Zn1 N4 C34 -167.8(4)
N6 Zn1 N4 C30 -171.0(3)
N3 Zn1 N4 C30 4.0(4)
N5 Zn1 N4 C30 112.4(4)
N7 Zn1 N4 C30 -96.6(4)
N2 Zn1 N4 C30 14.1(6)
N6 Zn1 N2 C35 175.9(4)
N3 Zn1 N2 C35 1.2(4)
N4 Zn1 N2 C35 -8.9(6)
N5 Zn1 N2 C35 -108.7(4)
N7 Zn1 N2 C35 99.1(4)
N6 Zn1 N2 C39 -15.8(5)
N3 Zn1 N2 C39 169.5(5)
N4 Zn1 N2 C39 159.4(4)
N5 Zn1 N2 C39 59.6(5)
N7 Zn1 N2 C39 -92.5(5)
N6 Zn1 N7 C40 171.6(5)
N3 Zn1 N7 C40 -15.4(5)
N4 Zn1 N7 C40 59.7(5)
N5 Zn1 N7 C40 160.2(4)
N2 Zn1 N7 C40 -92.0(5)
N6 Zn1 N7 C44 0.4(4)
N3 Zn1 N7 C44 173.4(4)
N4 Zn1 N7 C44 -111.6(4)
N5 Zn1 N7 C44 -11.1(6)
N2 Zn1 N7 C44 96.7(4)
N3 Zn1 N6 C45 -53.6(14)
N4 Zn1 N6 C45 89.5(4)
N5 Zn1 N6 C45 179.6(4)
N7 Zn1 N6 C45 5.3(4)
N2 Zn1 N6 C45 -93.1(4)
N3 Zn1 N6 C49 119.9(12)
N4 Zn1 N6 C49 -97.0(4)
N5 Zn1 N6 C49 -7.0(4)
N7 Zn1 N6 C49 178.8(4)
N2 Zn1 N6 C49 80.4(4)
N6 Zn1 N3 C29 138.8(11)
N4 Zn1 N3 C29 -5.8(4)
N5 Zn1 N3 C29 -96.3(4)
N7 Zn1 N3 C29 81.4(4)
N2 Zn1 N3 C29 179.4(4)
N6 Zn1 N3 C27 -35.8(14)
N4 Zn1 N3 C27 179.6(4)
N5 Zn1 N3 C27 89.1(4)
N7 Zn1 N3 C27 -93.2(4)
N2 Zn1 N3 C27 4.8(4)
C45 C46 C47 C48 -0.8(8)
C45 C46 C47 C55 177.6(5)
C46 C47 C48 C49 -0.1(8)
C55 C47 C48 C49 -178.6(5)
C34 N4 C30 C31 0.0(8)
Zn1 N4 C30 C31 178.3(4)
C34 N4 C30 C29 179.6(5)
Zn1 N4 C30 C29 -2.1(6)
C59 C58 C61 C62 -174.9(6)
C57 C58 C61 C62 4.5(10)
C49 N6 C45 C46 -1.3(8)
Zn1 N6 C45 C46 172.2(4)
C49 N6 C45 C44 177.0(4)
Zn1 N6 C45 C44 -9.5(6)
C47 C46 C45 N6 1.5(8)
C47 C46 C45 C44 -176.6(5)
C53 N5 C54 C50 -2.1(8)
Zn1 N5 C54 C50 172.3(4)
C53 N5 C54 C49 -179.9(5)
Zn1 N5 C54 C49 -5.5(6)
C48 C47 C55 C60 -28.1(8)
C46 C47 C55 C60 153.5(5)
C48 C47 C55 C56 151.6(5)
C46 C47 C55 C56 -26.7(8)
C8 C7 C12 C11 1.1(8)
C3 C7 C12 C11 -178.3(6)
N4 C30 C31 C32 -0.7(9)
C29 C30 C31 C32 179.8(5)
C29 N3 C27 C26 -3.1(8)
Zn1 N3 C27 C26 171.5(4)
C29 N3 C27 C35 175.9(5)
Zn1 N3 C27 C35 -9.5(6)
C27 N3 C29 C28 0.7(8)
Zn1 N3 C29 C28 -173.9(4)
C27 N3 C29 C30 -179.0(5)
Zn1 N3 C29 C30 6.4(6)
N4 C30 C29 N3 -2.5(7)
C31 C30 C29 N3 177.0(5)
N4 C30 C29 C28 177.8(5)
C31 C30 C29 C28 -2.6(9)
N3 C29 C28 C25 0.8(8)
C30 C29 C28 C25 -179.5(5)
C67 C63 C64 C65 0.0(9)
C62 C63 C64 C65 -179.9(5)
C63 C64 C65 C68 0.0(9)
C63 C64 C65 C69 -178.7(6)
N3 C27 C26 C25 4.0(9)
C35 C27 C26 C25 -174.9(5)
C59 C58 C57 C56 -1.9(9)
C61 C58 C57 C56 178.7(5)
C40 N7 C44 C43 -0.4(8)
Zn1 N7 C44 C43 171.6(4)
C40 N7 C44 C45 -177.2(5)
Zn1 N7 C44 C45 -5.2(6)
N6 C45 C44 N7 9.4(7)
C46 C45 C44 N7 -172.3(5)
N6 C45 C44 C43 -167.4(5)
C46 C45 C44 C43 10.9(9)
N5 C54 C50 C51 1.3(9)
C49 C54 C50 C51 178.9(5)
C45 N6 C49 C48 0.4(8)
Zn1 N6 C49 C48 -173.2(4)
C45 N6 C49 C54 179.8(5)
Zn1 N6 C49 C54 6.2(6)
C47 C48 C49 N6 0.3(8)
C47 C48 C49 C54 -178.9(5)
N5 C54 C49 N6 -0.1(7)
C50 C54 C49 N6 -177.8(5)
N5 C54 C49 C48 179.2(5)
C50 C54 C49 C48 1.5(9)
C57 C58 C59 C60 3.1(8)
C61 C58 C59 C60 -177.5(5)
C58 C57 C56 C55 -0.5(9)
C60 C55 C56 C57 1.8(8)
C47 C55 C56 C57 -178.0(5)
C39 N2 C35 C36 0.0(9)
Zn1 N2 C35 C36 169.4(5)
C39 N2 C35 C27 -175.6(5)
Zn1 N2 C35 C27 -6.2(6)
N3 C27 C35 N2 10.1(7)
C26 C27 C35 N2 -170.9(5)
N3 C27 C35 C36 -165.6(6)
C26 C27 C35 C36 13.4(10)
C8 C7 C3 C2 -177.1(7)
C12 C7 C3 C2 2.5(11)
C8 C7 C3 C4 1.6(6)
C12 C7 C3 C4 -178.9(6)
C4 N1 C8 C9 -178.2(6)
C13 N1 C8 C9 -4.1(10)
C4 N1 C8 C7 2.0(7)
C13 N1 C8 C7 176.1(5)
C12 C7 C8 C9 -1.6(9)
C3 C7 C8 C9 178.0(6)
C12 C7 C8 N1 178.2(5)
C3 C7 C8 N1 -2.2(6)
C58 C61 C62 C63 -177.6(6)
C64 C63 C62 C61 -170.3(6)
C67 C63 C62 C61 9.8(10)
C74 N8 C68 C66 179.3(6)
C75 N8 C68 C66 -2.1(10)
C74 N8 C68 C65 1.1(7)
C75 N8 C68 C65 179.7(5)
C64 C65 C68 C66 0.9(9)
C69 C65 C68 C66 179.8(6)
C64 C65 C68 N8 179.2(5)
C69 C65 C68 N8 -1.8(7)
C23 C22 C21 C20 1.9(10)
C25 C22 C21 C20 -179.1(6)
C8 N1 C4 C5 178.7(6)
C13 N1 C4 C5 4.9(10)
C8 N1 C4 C3 -1.0(7)
C13 N1 C4 C3 -174.8(6)
C2 C3 C4 C5 -1.2(9)
C7 C3 C4 C5 179.9(5)
C2 C3 C4 N1 178.5(5)
C7 C3 C4 N1 -0.4(6)
C22 C21 C20 C19 -1.1(11)
C24 C19 C20 C21 -1.3(10)
C18 C19 C20 C21 179.3(6)
C64 C65 C69 C70 0.6(12)
C68 C65 C69 C70 -178.1(7)
C64 C65 C69 C74 -179.5(6)
C68 C65 C69 C74 1.8(7)
C7 C12 C11 C10 -0.4(9)
C7 C12 C11 C17 -180.0(5)
C21 C22 C23 C24 -0.4(9)
C25 C22 C23 C24 -179.4(6)
C22 C23 C24 C19 -2.0(10)
C20 C19 C24 C23 2.8(10)
C18 C19 C24 C23 -177.8(6)
C29 C28 C25 C26 0.1(8)
C29 C28 C25 C22 -179.4(5)
C27 C26 C25 C28 -2.5(9)
C27 C26 C25 C22 177.0(5)
C21 C22 C25 C28 147.6(6)
C23 C22 C25 C28 -33.5(9)
C21 C22 C25 C26 -31.9(9)
C23 C22 C25 C26 147.0(6)
C56 C55 C60 C59 -0.6(8)
C47 C55 C60 C59 179.1(5)
C58 C59 C60 C55 -1.8(9)
C12 C11 C17 C18 -11.6(10)
C10 C11 C17 C18 168.8(7)
C30 N4 C34 C33 1.2(8)
Zn1 N4 C34 C33 -176.9(4)
N8 C68 C66 C67 -179.6(6)
C65 C68 C66 C67 -1.6(9)
N7 C44 C43 C42 -0.9(8)
C45 C44 C43 C42 175.7(5)
C1 C6 C5 C4 -1.6(9)
N1 C4 C5 C6 -177.4(6)
C3 C4 C5 C6 2.2(9)
C12 C11 C10 C9 0.0(10)
C17 C11 C10 C9 179.6(6)
C4 C3 C2 C1 -0.5(9)
C7 C3 C2 C1 178.0(6)
C68 C66 C67 C63 1.6(9)
C64 C63 C67 C66 -0.9(9)
C62 C63 C67 C66 179.1(6)
C54 N5 C53 C52 2.0(9)
Zn1 N5 C53 C52 -171.7(5)
C51 C52 C53 N5 -1.1(10)
C11 C17 C18 C19 176.7(6)
C20 C19 C18 C17 175.8(7)
C24 C19 C18 C17 -3.6(11)
C44 N7 C40 C41 1.5(8)
Zn1 N7 C40 C41 -169.5(4)
C42 C41 C40 N7 -1.2(9)
C68 N8 C74 C69 0.0(7)
C75 N8 C74 C69 -178.5(5)
C68 N8 C74 C73 -178.2(6)
C75 N8 C74 C73 3.3(11)
C70 C69 C74 N8 178.8(6)
C65 C69 C74 N8 -1.1(7)
C70 C69 C74 C73 -2.8(9)
C65 C69 C74 C73 177.3(6)
C53 C52 C51 C50 0.2(10)
C54 C50 C51 C52 -0.3(10)
C74 N8 C75 C76 -99.5(7)
C68 N8 C75 C76 82.2(7)
C77 O2 C76 C75 173.5(7)
N8 C75 C76 O2 176.5(5)
N8 C74 C73 C72 -179.4(6)
C69 C74 C73 C72 2.5(9)
N1 C8 C9 C10 -178.5(6)
C7 C8 C9 C10 1.2(10)
C11 C10 C9 C8 -0.4(10)
C44 C43 C42 C41 1.2(9)
C40 C41 C42 C43 -0.2(10)
N2 C35 C36 C37 -1.8(11)
C27 C35 C36 C37 173.5(6)
C8 N1 C13 C14 80.3(8)
C4 N1 C13 C14 -106.6(8)
N4 C34 C33 C32 -1.8(9)
C30 C31 C32 C33 0.1(10)
C34 C33 C32 C31 1.0(10)
C74 C69 C70 C71 1.8(9)
C65 C69 C70 C71 -178.3(6)
C72 C71 C70 C69 -0.7(10)
C35 N2 C39 C38 1.7(9)
Zn1 N2 C39 C38 -166.4(5)
C37 C38 C39 N2 -1.5(11)
C3 C2 C1 C6 1.1(10)
C5 C6 C1 C2 -0.1(10)
N1 C13 C14 O1 176.3(7)
C39 C38 C37 C36 -0.3(12)
C35 C36 C37 C38 1.9(12)
C13 C14 O1 C15 126.1(13)
C70 C71 C72 C73 0.6(11)
C74 C73 C72 C71 -1.4(11)
C76 O2 C77 C78 156.4(8)
C79 O3 C78 C77 -178.1(8)
O2 C77 C78 O3 87.5(10)
C14 O1 C15 C16 100.6(18)
C83 O4 C16 C15 -115(7)
O1 C15 C16 O4 34(7)
